data_4516480
loop_
_publ_author_name
'Jeziorna, Agata'
'Stopczyk, Karolina'
'Skorupska, Ewa'
'Luberda-Durnas, Katarzyna'
'Oszajca, Marcin'
'Lasocha, Wies\/law'
'G\'orecki, Marcin'
'Frelek, Jadwiga'
'Potrzebowski, Marek J.'

_publ_section_title
;
 Cyclic Dipeptides as Building Units of Nano- and Microdevices: Synthesis,
 Properties, and Structural Studies
;
_journal_issue 10
_journal_name_full 'Crystal Growth &amp; Design'
_journal_page_first 5138
_journal_paper_doi 10.1021/acs.cgd.5b01121
_journal_volume 15
_journal_year 2015
_chemical_formula_moiety 'C12 H13 N2 O3, O'
_chemical_formula_sum 'C12 H13 N2 O4'
_chemical_formula_weight 249.2
_chemical_name_systematic
; 
cyclo(L-Tyrosine-D-Alanine) hydrate
;
_space_group_IT_number 4
_space_group_name_Hall 'P 2yb'
_space_group_name_H-M_alt 'P 1 21 1'
_symmetry_cell_setting monoclinic
_symmetry_Int_Tables_number 4
_symmetry_space_group_name_Hall 'P 2yb'
_symmetry_space_group_name_H-M 'P 1 21 1'
_audit_creation_method 'Jana2006 Version : 18/01/2015'
_cell_angle_alpha 90
_cell_angle_beta 106.424(6)
_cell_angle_gamma 90
_cell_formula_units_Z 2
_cell_length_a 11.6891(13)
_cell_length_b 6.1604(7)
_cell_length_c 8.8738(12)
_cell_measurement_temperature 293
_cell_volume 612.92(13)
_diffrn_ambient_temperature 293
_diffrn_measurement_device_type 'PANalytical X'Pert PRO MPD diffractometer'
_diffrn_radiation_probe x-ray
_diffrn_radiation_type 'Cu K\a'
_diffrn_radiation_wavelength 1.5418
_exptl_absorpt_coefficient_mu 0.864
_exptl_crystal_density_diffrn 1.3505
_exptl_crystal_F_000 262
_pd_char_colour white
_pd_instr_location ' ?'
_pd_meas_2theta_range_inc 0.013
_pd_meas_2theta_range_max 84.981
_pd_meas_2theta_range_min 5.005
_pd_meas_number_of_points 6153
_pd_proc_2theta_range_inc 0.013
_pd_proc_2theta_range_max 84.981
_pd_proc_2theta_range_min 5.005
_pd_proc_ls_background_function 'Manual background combined with 15 Legendre polynoms'
_pd_proc_ls_pref_orient_corr none
_pd_proc_ls_profile_function Pseudo-Voigt
_pd_proc_ls_prof_R_factor 0.0691
_pd_proc_ls_prof_wR_expected 0.0094
_pd_proc_ls_prof_wR_factor 0.0976
_refine_ls_goodness_of_fit_all 10.38
_refine_ls_hydrogen_treatment constr
_refine_ls_number_constraints 1
_refine_ls_number_parameters 88
_refine_ls_number_restraints 40
_refine_ls_R_factor_all 0.1098
_refine_ls_R_factor_gt 0.1094
_refine_ls_shift/su_max 0.0336
_refine_ls_shift/su_mean 0.0042
_refine_ls_weighting_scheme sigma
_refine_ls_wR_factor_all 0.1365
_refine_ls_wR_factor_gt 0.1365
_cod_data_source_file cg5b01121_si_002.cif
_cod_data_source_block TYRDALAO
_cod_depositor_comments
;
The following automatic conversions were performed:

data item '_diffrn_radiation_probe' value 'X-ray' was changed to
'x-ray' in accordance with the
/home/saulius/struct/COD-crude-data/automatic-downloads/DataCite-retrospective/ACS/depositions/lib/dictionaries/cif_core.dic
dictionary named 'cif_core.dic' version 2.4.2 last updated on
2011-04-26.

Automatic conversion script
Id: cif_fix_values 6909 2019-04-08 15:41:33Z antanas 
;
_cod_original_cell_volume 612.93(13)
_cod_database_code 4516480

loop_
_space_group_symop_id
_space_group_symop_operation_xyz
1 x,y,z
2 -x,y+1/2,-z

loop_
_atom_site_label
_atom_site_type_symbol
_atom_site_fract_x
_atom_site_fract_y
_atom_site_fract_z
_atom_site_adp_type
_atom_site_U_iso_or_equiv
_atom_site_site_symmetry_multiplicity
_atom_site_occupancy
_atom_site_calc_flag
O1 O 0.8768(18) 0.287(4) 1.366(3) Uiso 0.018(15) 2 1 d
C1 C 0.8678(12) 0.266(3) 1.210(2) Uiso 0.009(9) 2 1 d
C2 C 0.8900(17) 0.065(3) 1.150(2) Uiso 0.009(9) 2 1 d
C3 C 0.8806(17) 0.043(3) 0.989(2) Uiso 0.009(9) 2 1 d
C4 C 0.8490(10) 0.221(3) 0.889(2) Uiso 0.009(9) 2 1 d
C5 C 0.8270(16) 0.421(3) 0.950(2) Uiso 0.009(9) 2 1 d
C6 C 0.8363(18) 0.443(3) 1.110(2) Uiso 0.009(9) 2 1 d
C7 C 0.8389(15) 0.197(4) 0.710(3) Uiso 0.03(2) 2 1 d
C8 C 0.7060(17) 0.158(3) 0.602(2) Uiso 0.082(13) 2 1 d
N1 N 0.622(2) 0.326(3) 0.641(3) Uiso 0.082(13) 2 1 d
C9 C 0.5585(15) 0.304(3) 0.746(2) Uiso 0.082(13) 2 1 d
O2 O 0.507(3) 0.461(4) 0.781(4) Uiso 0.074(13) 2 1 d
C10 C 0.550(2) 0.084(4) 0.820(2) Uiso 0.082(13) 2 1 d
N2 N 0.590(3) -0.095(4) 0.723(4) Uiso 0.082(13) 2 1 d
C11 C 0.420(3) 0.042(5) 0.821(5) Uiso 0.05(2) 2 1 d
C12 C 0.6653(14) -0.069(2) 0.632(2) Uiso 0.082(13) 2 1 d
O3 O 0.701(2) -0.230(4) 0.574(3) Uiso 0.074(13) 2 1 d
O4 O 0.117(2) 0.185(6) 0.542(4) Uiso 0.019(15) 2 1 d
H1c2 H 0.911787 -0.057633 1.218527 Uiso 0.0114 2 1 d
H1c3 H 0.896053 -0.094457 0.948221 Uiso 0.0114 2 1 d
H1c5 H 0.805427 0.544566 0.881022 Uiso 0.0114 2 1 d
H1c6 H 0.82096 0.581004 1.150915 Uiso 0.0114 2 1 d
H1c7 H 0.871124 0.324604 0.674299 Uiso 0.0335 2 1 d
H2c7 H 0.889055 0.080622 0.695249 Uiso 0.0335 2 1 d
H1c8 H 0.704363 0.17229 0.493843 Uiso 0.0985 2 1 d
H1c10 H 0.601572 0.081266 0.925611 Uiso 0.0985 2 1 d
H1c11 H 0.368251 0.044436 0.71564 Uiso 0.0547 2 1 d
H2c11 H 0.414253 -0.096989 0.867648 Uiso 0.0547 2 1 d
H3c11 H 0.395359 0.153316 0.881693 Uiso 0.0547 2 1 d
H1n1 H 0.613664 0.448389 0.590235 Uiso 0.0985 2 1 d
H1n2 H 0.561437 -0.224862 0.726499 Uiso 0.0985 2 1 d

loop_
_atom_type_symbol
_atom_type_scat_dispersion_real
_atom_type_scat_dispersion_imag
_atom_type_scat_source
C 0.0181 0.0091 'International Tables Vol C tables 4.2.6.8 and 6.1.1.1'
H 0.0000 0.0000 'International Tables Vol C tables 4.2.6.8 and 6.1.1.1'
N 0.0311 0.0180 'International Tables Vol C tables 4.2.6.8 and 6.1.1.1'
O 0.0492 0.0322 'International Tables Vol C tables 4.2.6.8 and 6.1.1.1'

loop_
_geom_angle_atom_site_label_1
_geom_angle_atom_site_label_2
_geom_angle_atom_site_label_3
_geom_angle
O1 C1 C2 120.2(18)
O1 C1 C6 120.1(19)
C2 C1 C6 119.7(17)
C1 C2 C3 120.2(16)
C1 C2 H1c2 119.91
C3 C2 H1c2 119.91
C2 C3 C4 120.0(17)
C2 C3 H1c3 119.98
C4 C3 H1c3 119.98
C3 C4 C5 119.7(17)
C3 C4 C7 120.2(18)
C5 C4 C7 120.1(17)
C4 C5 C6 120.2(16)
C4 C5 H1c5 119.9
C6 C5 H1c5 119.9
C1 C6 C5 120.2(17)
C1 C6 H1c6 119.91
C5 C6 H1c6 119.9
C4 C7 C8 113.7(16)
C4 C7 H1c7 109.47
C4 C7 H2c7 109.47
C8 C7 H1c7 109.47
C8 C7 H2c7 109.47
H1c7 C7 H2c7 104.85
C7 C8 N1 110.0(16)
C7 C8 C12 109.5(15)
C7 C8 H1c8 109.01
N1 C8 C12 109.1(17)
N1 C8 H1c8 109.41
C12 C8 H1c8 109.9
C8 N1 C9 126.9(19)
C8 N1 H1n1 116.53
C9 N1 H1n1 116.53
N1 C9 O2 120(2)
N1 C9 C10 119.9(17)
O2 C9 C10 120(2)
C9 C10 N2 109.3(19)
C9 C10 C11 109.3(18)
C9 C10 H1c10 109.78
N2 C10 C11 110(2)
N2 C10 H1c10 109.38
C11 C10 H1c10 109.31
C10 N2 C12 126(2)
C10 N2 H1n2 116.9
C12 N2 H1n2 116.9
C10 C11 H1c11 109.47
C10 C11 H2c11 109.47
C10 C11 H3c11 109.47
H1c11 C11 H2c11 109.47
H1c11 C11 H3c11 109.47
H2c11 C11 H3c11 109.47
C8 C12 N2 119.9(17)
C8 C12 O3 120(2)
N2 C12 O3 120(2)

loop_
_geom_bond_atom_site_label_1
_geom_bond_atom_site_label_2
_geom_bond_distance
O1 C1 1.36(3)
C1 C2 1.40(3)
C1 C6 1.39(2)
C2 C3 1.41(3)
C2 H1c2 0.96
C3 C4 1.39(3)
C3 H1c3 0.96
C4 C5 1.40(3)
C4 C7 1.57(3)
C5 C6 1.40(3)
C5 H1c5 0.96
C6 H1c6 0.96
C7 C8 1.60(2)
C7 H1c7 0.96
C7 H2c7 0.96
C8 N1 1.54(3)
C8 C12 1.53(2)
C8 H1c8 0.96
N1 C9 1.34(4)
N1 H1n1 0.87
C9 O2 1.23(4)
C9 C10 1.52(3)
C10 N2 1.55(4)
C10 C11 1.56(4)
C10 H1c10 0.96
N2 C12 1.36(4)
N2 H1n2 0.87
C11 H1c11 0.96
C11 H2c11 0.96
C11 H3c11 0.96
C12 O3 1.24(3)

loop_
_geom_hbond_atom_site_label_D
_geom_hbond_atom_site_label_H
_geom_hbond_atom_site_label_A
_geom_hbond_site_symmetry_A
_geom_hbond_distance_DH
_geom_hbond_distance_HA
_geom_hbond_distance_DA
_geom_hbond_angle_DHA
N1 H1n1 O3 1_565 0.87 2.25 3.00(3) 144.26
N2 H1n2 O2 1_545 0.87 2.13 2.99(4) 169.31

loop_
_restr_distance_atom_site_label_1
_restr_distance_atom_site_label_2
_restr_distance_target
_restr_distance_target_weight_param
C1 O1 1.35 0.01
C1 C2 1.4 0.002
C2 C3 1.4 0.002
C3 C4 1.4 0.002
C4 C5 1.4 0.002
C5 C6 1.4 0.002
C6 C1 1.4 0.002
N1 C9 1.31 0.005
N2 C12 1.31 0.005
C9 O2 1.21 0.005
C12 O3 1.21 0.005
C4 C7 1.51 0.005
C7 C8 1.54 0.005
C10 C11 1.54 0.005
N2 C10 1.48 0.008
C8 N1 1.48 0.008
C8 C12 1.53 0.005
C9 C10 1.53 0.005

loop_
_restr_angle_atom_site_label_1
_restr_angle_atom_site_label_2
_restr_angle_atom_site_label_3
_restr_angle_target
_restr_angle_target_weight_param
O1 C1 C2 120 0.1
C1 C2 C3 120 0.1
C2 C3 C4 120 0.1
C3 C4 C5 120 0.1
C4 C5 C6 120 0.1
C5 C6 C1 120 0.1
C6 C1 O1 120 0.1
C3 C4 C7 120 0.1
C5 C4 C7 120 0.1
N1 C9 O2 120 0.1
N1 C9 C10 120 0.1
O2 C9 C10 120 0.1
N2 C12 O3 120 0.1
C8 C12 O3 120 0.1
N2 C12 C8 120 0.1
C7 C8 C12 109.47 0.1
C7 C8 N1 109.47 0.1
N2 C10 C11 109.47 0.1
C9 C10 C11 109.47 0.1
N2 C10 C9 110 0.2
N1 C8 C12 110 0.2
C4 C7 C8 113 0.1
